data_4100293
_journal_name_full 'Journal of the American Chemical Society'
_journal_year 2005
_chemical_formula_moiety 'C60 H58 P4 Ru'
_chemical_formula_sum 'C60 H58 P4 Ru'
_chemical_formula_weight 1004.01
_space_group_IT_number 14
_symmetry_cell_setting monoclinic
_symmetry_space_group_name_Hall '-P 2yn'
_symmetry_space_group_name_H-M 'P 1 21/n 1'
_cell_angle_alpha 90.00
_cell_angle_beta 101.66(3)
_cell_angle_gamma 90.00
_cell_formula_units_Z 2
_cell_length_a 10.485(2)
_cell_length_b 15.867(3)
_cell_length_c 16.467(3)
_cell_measurement_temperature 253(2)
_cell_volume 2683.0(9)
_diffrn_ambient_temperature 253(2)
_exptl_crystal_density_diffrn 1.243
_cod_original_sg_symbol_H-M 'P 21/n'
_cod_database_code 4100293

loop_
_symmetry_equiv_pos_as_xyz
'x, y, z'
'-x+1/2, y+1/2, -z+1/2'
'-x, -y, -z'
'x-1/2, -y-1/2, z-1/2'

loop_
_atom_site_label
_atom_site_type_symbol
_atom_site_fract_x
_atom_site_fract_y
_atom_site_fract_z
_atom_site_U_iso_or_equiv
_atom_site_adp_type
_atom_site_occupancy
_atom_site_symmetry_multiplicity
_atom_site_calc_flag
_atom_site_refinement_flags
_atom_site_disorder_assembly
_atom_site_disorder_group
Ru1 Ru 0.0000 0.0000 0.5000 0.0502(2) Uani 1 2 d S . .
P1 P -0.02433(13) -0.04406(9) 0.36394(7) 0.0714(4) Uani 1 1 d . . .
P2 P 0.17329(12) 0.07734(9) 0.47129(8) 0.0740(4) Uani 1 1 d . . .
C1 C 0.1242(4) -0.0992(3) 0.5390(2) 0.0600(11) Uani 1 1 d . . .
C2 C 0.1947(4) -0.1575(3) 0.5587(3) 0.0686(12) Uani 1 1 d . A .
C3 C 0.2930(4) -0.2219(3) 0.5771(2) 0.0620(12) Uani 1 1 d . . .
C4 C 0.2668(4) -0.3067(3) 0.5569(3) 0.0690(12) Uani 1 1 d . A .
H4 H 0.1816 -0.3232 0.5355 0.083 Uiso 1 1 calc R . .
C5 C 0.3641(4) -0.3660(3) 0.5679(3) 0.0705(12) Uani 1 1 d . . .
H5 H 0.3445 -0.4221 0.5542 0.085 Uiso 1 1 calc R A .
C6 C 0.4944(4) -0.3416(3) 0.6002(2) 0.0624(12) Uani 1 1 d . A .
C7 C 0.5182(4) -0.2590(3) 0.6244(3) 0.0665(12) Uani 1 1 d . . .
H7 H 0.6024 -0.2430 0.6491 0.080 Uiso 1 1 calc R A .
C8 C 0.4216(4) -0.2004(3) 0.6130(3) 0.0712(13) Uani 1 1 d . A .
H8 H 0.4413 -0.1450 0.6294 0.085 Uiso 1 1 calc R . .
C9 C 0.6001(4) -0.4012(3) 0.6075(3) 0.0660(12) Uani 1 1 d . . .
C10 C 0.6934(5) -0.4446(3) 0.6130(3) 0.0707(13) Uani 1 1 d . A .
C11 C 0.8086(5) -0.4948(3) 0.6216(3) 0.0639(12) Uani 1 1 d . . .
C12 C 0.8215(5) -0.5707(3) 0.6586(3) 0.0787(14) Uani 1 1 d . A .
H12 H 0.7512 -0.5931 0.6779 0.094 Uiso 1 1 calc R . .
C13 C 0.9350(5) -0.6164(3) 0.6688(3) 0.0818(14) Uani 1 1 d . . .
H13 H 0.9393 -0.6692 0.6938 0.098 Uiso 1 1 calc R A .
C14 C 1.0427(4) -0.5854(3) 0.6425(3) 0.0723(13) Uani 1 1 d . A .
C15 C 1.0321(6) -0.5077(4) 0.6042(4) 0.0977(19) Uani 1 1 d . . .
H15 H 1.1029 -0.4846 0.5860 0.117 Uiso 1 1 calc R A .
C16 C 0.9132(6) -0.4634(4) 0.5928(4) 0.0985(17) Uani 1 1 d . A .
H16 H 0.9053 -0.4120 0.5651 0.118 Uiso 1 1 calc R . .
C17 C 1.1623(5) -0.6296(3) 0.6522(3) 0.0825(15) Uani 1 1 d . . .
C18 C 1.2642(5) -0.6657(3) 0.6607(3) 0.0772(14) Uani 1 1 d . A .
C19 C 1.3870(4) -0.7114(3) 0.6733(3) 0.0657(12) Uani 1 1 d . . .
C20 C 1.4270(5) -0.7599(4) 0.7418(3) 0.0965(18) Uani 1 1 d . A .
H20 H 1.3755 -0.7650 0.7813 0.116 Uiso 1 1 calc R . .
C21 C 1.5430(6) -0.8010(5) 0.7519(4) 0.129(3) Uani 1 1 d . . .
H21 H 1.5714 -0.8329 0.7996 0.154 Uiso 1 1 calc R A .
C22 C 1.6175(5) -0.7963(4) 0.6942(4) 0.110(2) Uani 1 1 d . A .
H22 H 1.6956 -0.8259 0.7015 0.133 Uiso 1 1 calc R . .
C23 C 1.5791(5) -0.7495(5) 0.6273(4) 0.107(2) Uani 1 1 d . . .
H23 H 1.6303 -0.7467 0.5873 0.128 Uiso 1 1 calc R A .
C24 C 1.4658(5) -0.7056(4) 0.6163(3) 0.0894(17) Uani 1 1 d . A .
H24 H 1.4413 -0.6714 0.5698 0.107 Uiso 1 1 calc R . .
C25 C 0.0617(10) 0.0300(7) 0.3119(6) 0.076(3) Uiso 0.50 1 d P A 1
H25A H 0.0864 0.0010 0.2656 0.091 Uiso 0.50 1 calc PR A 1
H25B H 0.0009 0.0740 0.2889 0.091 Uiso 0.50 1 calc PR A 1
C26 C 0.1634(12) 0.0656(9) 0.3533(7) 0.095(4) Uiso 0.50 1 d P A 1
H26A H 0.1698 0.1213 0.3303 0.114 Uiso 0.50 1 calc PR A 1
H26B H 0.2387 0.0337 0.3451 0.114 Uiso 0.50 1 calc PR A 1
C25' C 0.1372(14) -0.0021(9) 0.3305(9) 0.111(4) Uiso 0.50 1 d P A 2
H25C H 0.1818 -0.0503 0.3130 0.133 Uiso 0.50 1 calc PR A 2
H25D H 0.1109 0.0337 0.2823 0.133 Uiso 0.50 1 calc PR A 2
C26' C 0.2178(11) 0.0378(9) 0.3824(7) 0.089(3) Uiso 0.50 1 d P A 2
H26C H 0.2474 0.0851 0.3537 0.106 Uiso 0.50 1 calc PR A 2
H26D H 0.2925 0.0014 0.4003 0.106 Uiso 0.50 1 calc PR A 2
C27 C 0.0092(6) -0.1534(3) 0.3425(3) 0.1025(18) Uani 1 1 d . A .
H27A H 0.0908 -0.1701 0.3765 0.154 Uiso 1 1 calc R . .
H27B H 0.0136 -0.1593 0.2851 0.154 Uiso 1 1 calc R . .
H27C H -0.0590 -0.1887 0.3545 0.154 Uiso 1 1 calc R . .
C28 C -0.1792(7) -0.0290(5) 0.2916(4) 0.146(3) Uani 1 1 d . A .
H28A H -0.2094 0.0276 0.2963 0.219 Uiso 1 1 calc R . .
H28B H -0.2422 -0.0681 0.3043 0.219 Uiso 1 1 calc R . .
H28C H -0.1675 -0.0385 0.2360 0.219 Uiso 1 1 calc R . .
C29 C 0.3379(5) 0.0603(5) 0.5305(5) 0.143(3) Uani 1 1 d . A .
H29A H 0.3552 0.0010 0.5355 0.214 Uiso 1 1 calc R . .
H29B H 0.3459 0.0845 0.5848 0.214 Uiso 1 1 calc R . .
H29C H 0.3994 0.0866 0.5025 0.214 Uiso 1 1 calc R . .
C30 C 0.1627(5) 0.1914(3) 0.4694(3) 0.0978(17) Uani 1 1 d . A .
H30A H 0.0792 0.2083 0.4382 0.147 Uiso 1 1 calc R . .
H30B H 0.2300 0.2141 0.4440 0.147 Uiso 1 1 calc R . .
H30C H 0.1734 0.2123 0.5251 0.147 Uiso 1 1 calc R . .

loop_
_atom_site_aniso_label
_atom_site_aniso_U_11
_atom_site_aniso_U_22
_atom_site_aniso_U_33
_atom_site_aniso_U_23
_atom_site_aniso_U_13
_atom_site_aniso_U_12
Ru1 0.0552(3) 0.0459(3) 0.0510(3) 0.0022(2) 0.0138(2) 0.0129(2)
P1 0.1030(10) 0.0583(9) 0.0532(7) 0.0000(6) 0.0168(6) 0.0098(7)
P2 0.0710(8) 0.0681(9) 0.0895(9) -0.0016(7) 0.0319(7) 0.0004(7)
C1 0.066(3) 0.063(3) 0.054(3) -0.003(2) 0.018(2) 0.007(2)
C2 0.075(3) 0.065(3) 0.067(3) 0.006(2) 0.018(2) 0.026(3)
C3 0.078(3) 0.058(3) 0.053(3) 0.008(2) 0.022(2) 0.020(2)
C4 0.060(3) 0.068(4) 0.077(3) 0.007(2) 0.011(2) 0.016(2)
C5 0.074(3) 0.054(3) 0.082(3) 0.005(2) 0.013(2) 0.017(2)
C6 0.069(3) 0.064(3) 0.056(3) 0.011(2) 0.017(2) 0.022(2)
C7 0.061(3) 0.065(4) 0.072(3) 0.007(2) 0.010(2) 0.014(3)
C8 0.075(3) 0.060(3) 0.077(3) -0.002(2) 0.010(2) 0.011(3)
C9 0.072(3) 0.062(3) 0.065(3) 0.007(2) 0.015(2) 0.017(3)
C10 0.072(3) 0.070(4) 0.069(3) 0.002(2) 0.013(2) 0.022(3)
C11 0.061(3) 0.064(4) 0.065(3) 0.000(2) 0.009(2) 0.015(3)
C12 0.071(3) 0.069(4) 0.099(4) -0.002(3) 0.025(3) 0.021(3)
C13 0.093(4) 0.065(4) 0.090(4) 0.003(3) 0.022(3) 0.019(3)
C14 0.066(3) 0.066(4) 0.079(3) -0.015(3) -0.001(2) 0.020(3)
C15 0.072(4) 0.092(5) 0.135(5) 0.014(4) 0.034(3) 0.015(3)
C16 0.097(4) 0.080(4) 0.121(5) 0.025(4) 0.029(3) 0.037(4)
C17 0.069(3) 0.085(4) 0.087(4) -0.025(3) 0.000(2) 0.025(3)
C18 0.079(3) 0.073(4) 0.076(3) -0.017(3) 0.008(2) 0.005(3)
C19 0.053(2) 0.066(3) 0.075(3) -0.017(2) 0.005(2) 0.010(2)
C20 0.099(4) 0.115(5) 0.083(4) 0.022(3) 0.035(3) 0.045(4)
C21 0.123(5) 0.156(7) 0.107(5) 0.039(4) 0.021(4) 0.079(5)
C22 0.076(4) 0.143(6) 0.112(5) -0.018(4) 0.018(4) 0.043(4)
C23 0.078(4) 0.152(7) 0.100(5) -0.017(4) 0.040(3) 0.010(4)
C24 0.077(4) 0.114(5) 0.080(4) 0.008(3) 0.024(3) 0.009(3)
C27 0.157(5) 0.079(4) 0.076(3) -0.015(3) 0.035(3) 0.029(4)
C28 0.178(7) 0.149(7) 0.083(4) -0.026(4) -0.039(4) 0.069(6)
C29 0.073(4) 0.119(7) 0.236(9) 0.050(6) 0.028(4) 0.008(4)
C30 0.108(4) 0.078(4) 0.115(4) 0.005(3) 0.038(3) -0.017(3)

loop_
_geom_bond_atom_site_label_1
_geom_bond_atom_site_label_2
_geom_bond_distance
_geom_bond_site_symmetry_2
_geom_bond_publ_flag
Ru1 C1 2.062(5) . ?
Ru1 C1 2.062(5) 3_556 ?
Ru1 P1 2.3114(12) 3_556 ?
Ru1 P1 2.3114(12) . ?
Ru1 P2 2.3190(13) 3_556 ?
Ru1 P2 2.3190(13) . ?
P1 C25 1.800(10) . ?
P1 C27 1.820(5) . ?
P1 C28 1.826(6) . ?
P1 C25' 1.998(14) . ?
P2 C26' 1.740(11) . ?
P2 C30 1.813(6) . ?
P2 C29 1.823(5) . ?
P2 C26 1.934(12) . ?
C1 C2 1.187(5) . ?
C2 C3 1.440(6) . ?
C3 C4 1.399(6) . ?
C3 C8 1.401(6) . ?
C4 C5 1.373(6) . ?
C5 C6 1.416(6) . ?
C6 C7 1.377(6) . ?
C6 C9 1.444(6) . ?
C7 C8 1.360(6) . ?
C9 C10 1.184(6) . ?
C10 C11 1.431(6) . ?
C11 C12 1.343(6) . ?
C11 C16 1.374(8) . ?
C12 C13 1.375(6) . ?
C13 C14 1.379(7) . ?
C14 C15 1.379(7) . ?
C14 C17 1.418(6) . ?
C15 C16 1.410(8) . ?
C17 C18 1.195(6) . ?
C18 C19 1.455(7) . ?
C19 C20 1.360(7) . ?
C19 C24 1.374(6) . ?
C20 C21 1.359(7) . ?
C21 C22 1.349(8) . ?
C22 C23 1.323(8) . ?
C23 C24 1.358(7) . ?
C25 C26 1.275(15) . ?
C25' C26' 1.247(17) . ?
